data_7049246
loop_
_publ_author_name
'Henwood, Adam F.'
'Ant\'on-Garc\'ia, Daniel'
'Morin, M\'egane'
'Rota Martir, Diego'
'Cordes, David B.'
'Casey, Colin'
'Slawin, Alexandra M. Z.'
'Lebl, Tomas'
'B\"uhl, Michael'
'Zysman-Colman, Eli'

_publ_section_title
;
 Conjugated, rigidified bibenzimidazole ancillary ligands for enhanced
 photoluminescence quantum yields of orange/red-emitting iridium(iii)
 complexes.
;
_journal_issue 26
_journal_name_full 'Dalton transactions (Cambridge, England : 2003)'
_journal_page_first 9639
_journal_page_last 9653
_journal_paper_doi 10.1039/c9dt00423h
_journal_volume 48
_journal_year 2019
_chemical_formula_moiety 'C66 H52 Ir N4, F6 P, 2(C H2 Cl2)'
_chemical_formula_sum 'C68 H56 Cl4 F6 Ir N4 P'
_chemical_formula_weight 1408.21
_space_group_crystal_system triclinic
_space_group_IT_number 2
_space_group_name_Hall '-P 1'
_space_group_name_H-M_alt 'P -1'
_symmetry_space_group_name_Hall '-P 1'
_symmetry_space_group_name_H-M 'P -1'
_atom_sites_solution_hydrogens geom
_atom_sites_solution_primary direct
_atom_sites_solution_secondary difmap
_audit_creation_date 2019-01-21
_audit_creation_method 'by CrystalStructure 4.3'
_audit_update_record
;
2019-01-21 deposited with the CCDC.    2019-03-06 downloaded from the CCDC.
;
_cell_angle_alpha 82.424(8)
_cell_angle_beta 69.360(7)
_cell_angle_gamma 63.442(6)
_cell_formula_units_Z 2
_cell_length_a 15.06730(10)
_cell_length_b 15.4210(7)
_cell_length_c 16.2666(9)
_cell_measurement_reflns_used 10277
_cell_measurement_temperature 173
_cell_measurement_theta_max 25.60
_cell_measurement_theta_min 1.70
_cell_volume 3162.3(3)
_computing_cell_refinement 'CrystalClear-SM Expert 2.1 b45'
_computing_data_collection 'CrystalClear-SM Expert 2.1 b45 (Rigaku, 2015)'
_computing_data_reduction 'CrystalClear-SM Expert 2.1 b45'
_computing_molecular_graphics 'CrystalStructure 4.3'
_computing_publication_material 'CrystalStructure 4.3 (Rigaku, 2018)'
_computing_structure_refinement 'SHELXL Version 2018/3 (Sheldrick, 2008)'
_computing_structure_solution 'DIRDIF99-PATTY (Gould, et al., 1999)'
_diffrn_ambient_temperature 173
_diffrn_detector_area_resol_mean 5.814
_diffrn_measured_fraction_theta_full 0.993
_diffrn_measured_fraction_theta_max 0.990
_diffrn_measurement_device_type 'Rigaku XtaLAB P200'
_diffrn_measurement_method \w
_diffrn_radiation_type 'Mo K\a'
_diffrn_radiation_wavelength 0.71075
_diffrn_reflns_av_R_equivalents 0.0529
_diffrn_reflns_av_unetI/netI 0.0380
_diffrn_reflns_Laue_measured_fraction_full 0.993
_diffrn_reflns_Laue_measured_fraction_max 0.990
_diffrn_reflns_limit_h_max 18
_diffrn_reflns_limit_h_min -18
_diffrn_reflns_limit_k_max 18
_diffrn_reflns_limit_k_min -18
_diffrn_reflns_limit_l_max 19
_diffrn_reflns_limit_l_min -19
_diffrn_reflns_number 76370
_diffrn_reflns_point_group_measured_fraction_full 0.993
_diffrn_reflns_point_group_measured_fraction_max 0.990
_diffrn_reflns_theta_full 25.242
_diffrn_reflns_theta_max 25.428
_diffrn_reflns_theta_min 1.788
_diffrn_standards_number 0
_exptl_absorpt_coefficient_mu 2.373
_exptl_absorpt_correction_T_max 0.789
_exptl_absorpt_correction_T_min 0.628
_exptl_absorpt_correction_type multi-scan
_exptl_absorpt_process_details 'REQAB (Rigaku, 1998)'
_exptl_crystal_colour red
_exptl_crystal_density_diffrn 1.479
_exptl_crystal_density_method 'not measured'
_exptl_crystal_description prism
_exptl_crystal_F_000 1412.00
_exptl_crystal_preparation Luminescent
_exptl_crystal_recrystallization_method 'Re-crystallisation from solvent: Dichloromethane/hexane'
_exptl_crystal_size_max 0.220
_exptl_crystal_size_mid 0.120
_exptl_crystal_size_min 0.100
_refine_diff_density_max 2.83
_refine_diff_density_min -1.66
_refine_ls_extinction_method none
_refine_ls_goodness_of_fit_ref 1.103
_refine_ls_hydrogen_treatment constr
_refine_ls_number_parameters 782
_refine_ls_number_reflns 11594
_refine_ls_number_restraints 30
_refine_ls_R_factor_all 0.0481
_refine_ls_R_factor_gt 0.0434
_refine_ls_shift/su_max 0.001
_refine_ls_structure_factor_coef Fsqd
_refine_ls_weighting_details 'w = 1/[\s^2^(Fo^2^)+(0.0756P)^2^+5.4896P] where P=(Fo^2^+2Fc^2^)/3'
_refine_ls_weighting_scheme calc
_refine_ls_wR_factor_gt 0.1231
_refine_ls_wR_factor_ref 0.1252
_reflns_Friedel_coverage 0.000
_reflns_number_gt 10435
_reflns_number_total 11594
_reflns_threshold_expression F^2^>2.0\s(F^2^)
_cod_data_source_file c9dt00423h2.cif
_cod_data_source_block 6
_cod_depositor_comments 'Adding full bibliography for 7049242--7049247.cif.'
_cod_database_code 7049246

loop_
_space_group_symop_id
_space_group_symop_operation_xyz
1 +X,+Y,+Z
2 -X,-Y,-Z

loop_
_atom_site_label
_atom_site_type_symbol
_atom_site_fract_x
_atom_site_fract_y
_atom_site_fract_z
_atom_site_U_iso_or_equiv
_atom_site_adp_type
_atom_site_occupancy
_atom_site_site_symmetry_order
_atom_site_calc_flag
_atom_site_refinement_flags_posn
_atom_site_refinement_flags_adp
_atom_site_refinement_flags_occupancy
_atom_site_disorder_assembly
_atom_site_disorder_group
Ir1 Ir 0.19002(2) 0.27056(2) 0.23134(2) 0.02758(8) Uani 1 1 d . . . . .
Cl71 Cl 0.4686(5) 0.2953(6) 0.4327(4) 0.244(4) Uani 1 1 d . . . . .
Cl72 Cl 0.6132(4) 0.3371(3) 0.2843(2) 0.1433(14) Uani 1 1 d . . . . .
Cl81 Cl 0.752(2) 0.0175(17) 0.3774(11) 0.255(9) Uani 0.523(18) 1 d D U P A 1
Cl82 Cl 0.9378(7) 0.0482(19) 0.2926(12) 0.255(9) Uani 0.523(18) 1 d D U P A 1
Cl8A Cl 0.8410(17) -0.0258(6) 0.3561(7) 0.162(7) Uani 0.477(18) 1 d D U P A 2
Cl8B Cl 0.9278(5) 0.0991(6) 0.2687(5) 0.090(3) Uani 0.477(18) 1 d D U P A 2
P1 P 0.75166(17) 0.28681(14) 0.52515(14) 0.0621(5) Uani 1 1 d . . . . .
F1 F 0.6588(5) 0.3883(4) 0.5573(5) 0.124(2) Uani 1 1 d . . . . .
F2 F 0.6811(6) 0.2364(5) 0.5769(6) 0.152(3) Uani 1 1 d . . . . .
F3 F 0.7882(6) 0.2774(5) 0.6055(4) 0.119(2) Uani 1 1 d . . . . .
F4 F 0.8463(5) 0.1835(4) 0.4911(3) 0.0976(17) Uani 1 1 d . . . . .
F5 F 0.8249(5) 0.3370(5) 0.4726(4) 0.112(2) Uani 1 1 d . . . . .
F6 F 0.7241(6) 0.2920(5) 0.4382(5) 0.117(2) Uani 1 1 d . . . . .
N1 N 0.0348(3) 0.3517(3) 0.2470(3) 0.0305(9) Uani 1 1 d . . . . .
N26 N 0.3500(3) 0.2022(3) 0.1988(3) 0.0301(9) Uani 1 1 d . . . . .
N51 N 0.1518(3) 0.2767(3) 0.3750(3) 0.0334(9) Uani 1 1 d . . . . .
N62 N 0.1707(3) 0.1359(3) 0.2777(3) 0.0325(9) Uani 1 1 d . . . . .
C2 C 0.0071(4) 0.4464(4) 0.2225(3) 0.0311(11) Uani 1 1 d . . . . .
C3 C -0.0879(4) 0.4976(4) 0.2065(3) 0.0329(11) Uani 1 1 d . . . . .
H3 H -0.104512 0.561132 0.184524 0.039 Uiso 1 1 calc R U . . .
C4 C -0.1589(4) 0.4585(4) 0.2216(3) 0.0363(12) Uani 1 1 d . . . . .
C5 C -0.1315(4) 0.3647(4) 0.2537(4) 0.0401(13) Uani 1 1 d . . . . .
H5 H -0.179054 0.335932 0.267695 0.048 Uiso 1 1 calc R U . . .
C6 C -0.0355(4) 0.3149(4) 0.2646(3) 0.0366(12) Uani 1 1 d . . . . .
H6 H -0.017447 0.250914 0.285723 0.044 Uiso 1 1 calc R U . . .
C7 C 0.0897(4) 0.4777(4) 0.2066(3) 0.0311(11) Uani 1 1 d . . . . .
C8 C 0.1879(4) 0.4021(4) 0.2000(3) 0.0304(11) Uani 1 1 d . . . . .
C9 C 0.2768(4) 0.4240(4) 0.1701(3) 0.0364(12) Uani 1 1 d . . . . .
H9 H 0.345177 0.372556 0.160216 0.044 Uiso 1 1 calc R U . . .
C10 C 0.2658(5) 0.5160(4) 0.1557(4) 0.0408(13) Uani 1 1 d . . . . .
H10 H 0.326717 0.527727 0.134333 0.049 Uiso 1 1 calc R U . . .
C11 C 0.1656(5) 0.5950(4) 0.1716(4) 0.0375(12) Uani 1 1 d . . . . .
C12 C 0.1548(6) 0.6911(4) 0.1641(5) 0.0521(16) Uani 1 1 d . . . . .
H12 H 0.215892 0.702481 0.145033 0.063 Uiso 1 1 calc R U . . .
C13 C 0.0575(6) 0.7683(5) 0.1840(5) 0.0578(17) Uani 1 1 d . . . . .
H13 H 0.051322 0.832732 0.177138 0.069 Uiso 1 1 calc R U . . .
C14 C -0.0318(5) 0.7520(4) 0.2142(4) 0.0482(15) Uani 1 1 d . . . . .
H14 H -0.099198 0.805589 0.230448 0.058 Uiso 1 1 calc R U . . .
C15 C -0.0243(5) 0.6604(4) 0.2210(4) 0.0393(12) Uani 1 1 d . . . . .
H15 H -0.086922 0.651446 0.241417 0.047 Uiso 1 1 calc R U . . .
C16 C 0.0746(4) 0.5773(4) 0.1984(3) 0.0342(11) Uani 1 1 d . . . . .
C17 C -0.2584(4) 0.5130(4) 0.2011(4) 0.0387(12) Uani 1 1 d . . . . .
C18 C -0.2570(5) 0.5195(4) 0.1145(4) 0.0374(12) Uani 1 1 d . . . . .
C19 C -0.3512(5) 0.5693(4) 0.0975(4) 0.0474(14) Uani 1 1 d . . . . .
H19 H -0.350483 0.573880 0.038457 0.057 Uiso 1 1 calc R U . . .
C20 C -0.4460(5) 0.6122(5) 0.1644(5) 0.0522(16) Uani 1 1 d . . . . .
C21 C -0.4450(5) 0.6069(5) 0.2498(5) 0.0567(17) Uani 1 1 d . . . . .
H21 H -0.509443 0.637298 0.296177 0.068 Uiso 1 1 calc R U . . .
C22 C -0.3520(5) 0.5584(5) 0.2694(4) 0.0484(15) Uani 1 1 d . . . . .
C23 C -0.1547(5) 0.4728(5) 0.0391(4) 0.0485(15) Uani 1 1 d . . . . .
H23A H -0.122207 0.402594 0.046880 0.058 Uiso 1 1 calc R U . . .
H23B H -0.106740 0.499912 0.038395 0.058 Uiso 1 1 calc R U . . .
H23C H -0.169075 0.485604 -0.016607 0.058 Uiso 1 1 calc R U . . .
C24 C -0.5484(6) 0.6652(7) 0.1467(7) 0.078(2) Uani 1 1 d . . . . .
H24A H -0.600917 0.645659 0.188643 0.093 Uiso 1 1 calc R U . . .
H24B H -0.538317 0.649161 0.086715 0.093 Uiso 1 1 calc R U . . .
H24C H -0.572810 0.735214 0.153053 0.093 Uiso 1 1 calc R U . . .
C25 C -0.3557(6) 0.5550(7) 0.3637(5) 0.077(3) Uani 1 1 d . . . . .
H25A H -0.297163 0.565364 0.366363 0.093 Uiso 1 1 calc R U . . .
H25B H -0.349995 0.491583 0.387212 0.093 Uiso 1 1 calc R U . . .
H25C H -0.422430 0.606015 0.398716 0.093 Uiso 1 1 calc R U . . .
C27 C 0.4049(4) 0.1904(3) 0.1112(3) 0.0293(10) Uani 1 1 d . . . . .
C28 C 0.5096(4) 0.1756(4) 0.0835(3) 0.0335(11) Uani 1 1 d . . . . .
H28 H 0.547238 0.171065 0.022259 0.040 Uiso 1 1 calc R U . . .
C29 C 0.5603(4) 0.1674(4) 0.1425(4) 0.0348(11) Uani 1 1 d . . . . .
C30 C 0.5037(4) 0.1690(4) 0.2322(4) 0.0389(12) Uani 1 1 d . . . . .
H30 H 0.536319 0.158176 0.275368 0.047 Uiso 1 1 calc R U . . .
C31 C 0.3992(4) 0.1867(4) 0.2563(4) 0.0384(12) Uani 1 1 d . . . . .
H31 H 0.360902 0.187793 0.317013 0.046 Uiso 1 1 calc R U . . .
C32 C 0.3400(4) 0.2104(4) 0.0560(3) 0.0302(10) Uani 1 1 d . . . . .
C33 C 0.2319(4) 0.2584(3) 0.1002(3) 0.0311(11) Uani 1 1 d . . . . .
C34 C 0.1634(4) 0.2911(4) 0.0494(3) 0.0344(11) Uani 1 1 d . . . . .
H34 H 0.089805 0.325226 0.078010 0.041 Uiso 1 1 calc R U . . .
C35 C 0.2005(4) 0.2747(4) -0.0385(4) 0.0362(12) Uani 1 1 d . . . . .
H35 H 0.152785 0.301520 -0.070604 0.043 Uiso 1 1 calc R U . . .
C36 C 0.3081(5) 0.2190(4) -0.0839(4) 0.0364(12) Uani 1 1 d . . . . .
C37 C 0.3464(5) 0.1972(5) -0.1747(4) 0.0484(15) Uani 1 1 d . . . . .
H37 H 0.299521 0.225775 -0.207447 0.058 Uiso 1 1 calc R U . . .
C38 C 0.4477(6) 0.1370(6) -0.2165(4) 0.0597(18) Uani 1 1 d . . . . .
H38 H 0.472098 0.124695 -0.278117 0.072 Uiso 1 1 calc R U . . .
C39 C 0.5164(5) 0.0927(6) -0.1678(4) 0.0618(19) Uani 1 1 d . . . . .
H39 H 0.586525 0.047008 -0.196147 0.074 Uiso 1 1 calc R U . . .
C40 C 0.4841(4) 0.1142(5) -0.0800(4) 0.0446(14) Uani 1 1 d . . . . .
H40 H 0.532331 0.083437 -0.048596 0.054 Uiso 1 1 calc R U . . .
C41 C 0.3799(4) 0.1817(4) -0.0351(3) 0.0355(11) Uani 1 1 d . . . . .
C42 C 0.6672(4) 0.1642(4) 0.1141(4) 0.0380(12) Uani 1 1 d . . . . .
C43 C 0.7532(5) 0.0783(4) 0.1198(4) 0.0443(13) Uani 1 1 d . . . . .
C44 C 0.8513(5) 0.0788(5) 0.0957(5) 0.0516(16) Uani 1 1 d . . . . .
H44 H 0.910156 0.020339 0.098226 0.062 Uiso 1 1 calc R U . . .
C45 C 0.8658(5) 0.1613(6) 0.0683(5) 0.0559(17) Uani 1 1 d . . . . .
C46 C 0.7793(5) 0.2459(5) 0.0630(5) 0.0530(16) Uani 1 1 d . . . . .
H46 H 0.788252 0.303232 0.043525 0.064 Uiso 1 1 calc R U . . .
C47 C 0.6799(5) 0.2486(5) 0.0857(4) 0.0462(14) Uani 1 1 d . . . . .
C48 C 0.7410(5) -0.0127(5) 0.1513(5) 0.0534(16) Uani 1 1 d . . . . .
H48A H 0.691061 -0.017759 0.128790 0.064 Uiso 1 1 calc R U . . .
H48B H 0.714720 -0.011133 0.215679 0.064 Uiso 1 1 calc R U . . .
H48C H 0.809330 -0.068936 0.129960 0.064 Uiso 1 1 calc R U . . .
C49 C 0.9725(6) 0.1611(7) 0.0448(7) 0.081(3) Uani 1 1 d . . . . .
H49A H 0.971616 0.198211 0.089816 0.098 Uiso 1 1 calc R U . . .
H49B H 0.988800 0.190788 -0.012325 0.098 Uiso 1 1 calc R U . . .
H49C H 1.026229 0.094183 0.041646 0.098 Uiso 1 1 calc R U . . .
C50 C 0.5884(6) 0.3436(5) 0.0813(6) 0.0617(18) Uani 1 1 d . . . . .
H50A H 0.531872 0.358518 0.138203 0.074 Uiso 1 1 calc R U . . .
H50B H 0.562468 0.338226 0.035624 0.074 Uiso 1 1 calc R U . . .
H50C H 0.611535 0.395493 0.067188 0.074 Uiso 1 1 calc R U . . .
C52 C 0.1117(5) 0.2152(4) 0.4166(4) 0.0406(13) Uani 1 1 d . . . . .
C53 C 0.0494(5) 0.2284(5) 0.5072(4) 0.0495(15) Uani 1 1 d . . . . .
H53 H 0.018007 0.185905 0.534167 0.059 Uiso 1 1 calc R U . . .
C54 C 0.0354(5) 0.3022(5) 0.5545(4) 0.0516(16) Uani 1 1 d . . . . .
H54 H -0.009060 0.313767 0.614119 0.062 Uiso 1 1 calc R U . . .
C55 C 0.0857(5) 0.3604(4) 0.5158(4) 0.0475(15) Uani 1 1 d . . . . .
C56 C 0.0803(6) 0.4337(5) 0.5641(4) 0.0574(18) Uani 1 1 d . . . . .
H56 H 0.038607 0.445306 0.624494 0.069 Uiso 1 1 calc R U . . .
C57 C 0.1342(6) 0.4875(5) 0.5251(5) 0.0599(19) Uani 1 1 d . . . . .
H57 H 0.130013 0.536531 0.558109 0.072 Uiso 1 1 calc R U . . .
C58 C 0.1957(6) 0.4704(5) 0.4364(4) 0.0533(16) Uani 1 1 d . . . . .
H58 H 0.234827 0.506875 0.409916 0.064 Uiso 1 1 calc R U . . .
C59 C 0.2006(5) 0.4022(4) 0.3871(4) 0.0418(13) Uani 1 1 d . . . . .
H59 H 0.242074 0.392620 0.326601 0.050 Uiso 1 1 calc R U . . .
C60 C 0.1454(4) 0.3464(4) 0.4247(3) 0.0383(12) Uani 1 1 d . . . . .
C61 C 0.1351(5) 0.1318(4) 0.3652(4) 0.0395(12) Uani 1 1 d . . . . .
C63 C 0.1910(4) 0.0581(4) 0.2286(4) 0.0338(11) Uani 1 1 d . . . . .
C64 C 0.2175(5) 0.0604(4) 0.1377(4) 0.0439(14) Uani 1 1 d . . . . .
H64 H 0.223219 0.116230 0.108608 0.053 Uiso 1 1 calc R U . . .
C65 C 0.2357(5) -0.0148(4) 0.0890(4) 0.0499(15) Uani 1 1 d . . . . .
H65 H 0.253808 -0.010862 0.026946 0.060 Uiso 1 1 calc R U . . .
C66 C 0.2279(5) -0.0975(4) 0.1299(5) 0.0482(15) Uani 1 1 d . . . . .
H66 H 0.239990 -0.149536 0.095693 0.058 Uiso 1 1 calc R U . . .
C67 C 0.2036(6) -0.1041(4) 0.2167(5) 0.0572(17) Uani 1 1 d . . . . .
H67 H 0.200703 -0.161636 0.243814 0.069 Uiso 1 1 calc R U . . .
C68 C 0.1821(5) -0.0260(4) 0.2693(4) 0.0478(15) Uani 1 1 d . . . . .
C69 C 0.1494(7) -0.0276(5) 0.3617(5) 0.067(2) Uani 1 1 d . . . . .
H69 H 0.144740 -0.083776 0.390708 0.081 Uiso 1 1 calc R U . . .
C70 C 0.1252(7) 0.0489(5) 0.4083(4) 0.0606(19) Uani 1 1 d . . . . .
H70 H 0.101151 0.048237 0.470706 0.073 Uiso 1 1 calc R U . . .
C71 C 0.5198(10) 0.3777(9) 0.3908(10) 0.132(5) Uani 1 1 d . . . . .
H71A H 0.554010 0.384711 0.429850 0.158 Uiso 1 1 calc R U . . .
H71B H 0.462666 0.441853 0.387358 0.158 Uiso 1 1 calc R U . . .
C81 C 0.8054(6) 0.0987(6) 0.3335(8) 0.123(4) Uani 1 1 d D . . . .
H81A H 0.777372 0.133377 0.286015 0.147 Uiso 0.523(18) 1 calc R U P A 1
H81B H 0.781756 0.147491 0.379828 0.147 Uiso 0.523(18) 1 calc R U P A 1
H81C H 0.773893 0.138411 0.388327 0.147 Uiso 0.477(18) 1 calc R U P A 2
H81D H 0.755202 0.123340 0.300508 0.147 Uiso 0.477(18) 1 calc R U P A 2

loop_
_atom_site_aniso_label
_atom_site_aniso_U_11
_atom_site_aniso_U_22
_atom_site_aniso_U_33
_atom_site_aniso_U_23
_atom_site_aniso_U_13
_atom_site_aniso_U_12
Ir1 0.02750(12) 0.02514(12) 0.02504(12) 0.00046(7) -0.00507(8) -0.00974(8)
Cl71 0.223(6) 0.396(10) 0.159(4) -0.147(5) 0.026(4) -0.199(7)
Cl72 0.221(4) 0.141(3) 0.118(3) 0.005(2) -0.085(3) -0.099(3)
Cl81 0.33(2) 0.278(18) 0.219(14) -0.019(13) -0.098(15) -0.174(18)
Cl82 0.134(8) 0.31(2) 0.231(15) -0.127(14) -0.107(8) 0.054(8)
Cl8A 0.352(19) 0.090(5) 0.111(6) 0.035(4) -0.114(9) -0.134(9)
Cl8B 0.065(3) 0.118(5) 0.100(4) -0.017(4) -0.035(3) -0.040(4)
P1 0.0674(12) 0.0549(10) 0.0597(11) 0.0093(9) -0.0147(9) -0.0295(9)
F1 0.112(5) 0.075(4) 0.122(5) 0.000(3) -0.009(4) -0.009(3)
F2 0.102(5) 0.115(5) 0.205(8) 0.018(5) 0.011(5) -0.067(4)
F3 0.179(7) 0.110(5) 0.063(3) 0.010(3) -0.044(4) -0.056(4)
F4 0.109(4) 0.073(3) 0.070(3) 0.006(2) -0.021(3) -0.012(3)
F5 0.130(5) 0.117(5) 0.104(4) 0.038(4) -0.030(4) -0.080(4)
F6 0.135(5) 0.110(5) 0.117(5) 0.005(4) -0.075(4) -0.038(4)
N1 0.027(2) 0.028(2) 0.028(2) -0.0006(16) -0.0041(17) -0.0082(17)
N26 0.028(2) 0.026(2) 0.032(2) -0.0006(16) -0.0062(18) -0.0101(17)
N51 0.034(2) 0.035(2) 0.028(2) 0.0032(18) -0.0087(18) -0.0144(19)
N62 0.030(2) 0.029(2) 0.035(2) 0.0045(17) -0.0102(18) -0.0105(18)
C2 0.036(3) 0.027(2) 0.022(2) -0.0020(19) -0.004(2) -0.011(2)
C3 0.034(3) 0.030(3) 0.028(2) 0.000(2) -0.007(2) -0.010(2)
C4 0.033(3) 0.035(3) 0.028(3) 0.000(2) -0.006(2) -0.007(2)
C5 0.033(3) 0.046(3) 0.039(3) 0.005(2) -0.006(2) -0.021(3)
C6 0.035(3) 0.032(3) 0.035(3) 0.006(2) -0.006(2) -0.013(2)
C7 0.035(3) 0.031(3) 0.024(2) -0.0025(19) -0.006(2) -0.012(2)
C8 0.038(3) 0.028(2) 0.025(2) -0.0006(19) -0.011(2) -0.013(2)
C9 0.034(3) 0.036(3) 0.034(3) -0.001(2) -0.003(2) -0.016(2)
C10 0.042(3) 0.041(3) 0.039(3) 0.001(2) -0.007(2) -0.022(3)
C11 0.049(3) 0.031(3) 0.034(3) 0.001(2) -0.010(2) -0.021(2)
C12 0.059(4) 0.038(3) 0.068(4) 0.004(3) -0.024(3) -0.027(3)
C13 0.069(5) 0.032(3) 0.077(5) 0.009(3) -0.029(4) -0.024(3)
C14 0.054(4) 0.029(3) 0.055(4) 0.000(3) -0.021(3) -0.010(3)
C15 0.045(3) 0.032(3) 0.038(3) 0.000(2) -0.013(2) -0.015(2)
C16 0.042(3) 0.031(3) 0.027(2) 0.001(2) -0.011(2) -0.014(2)
C17 0.034(3) 0.038(3) 0.040(3) 0.006(2) -0.010(2) -0.015(2)
C18 0.045(3) 0.034(3) 0.041(3) 0.006(2) -0.017(2) -0.023(2)
C19 0.061(4) 0.045(3) 0.049(3) 0.014(3) -0.029(3) -0.028(3)
C20 0.047(4) 0.043(3) 0.075(5) 0.015(3) -0.033(3) -0.021(3)
C21 0.035(3) 0.056(4) 0.061(4) 0.004(3) -0.009(3) -0.010(3)
C22 0.034(3) 0.055(4) 0.043(3) -0.001(3) -0.010(3) -0.009(3)
C23 0.058(4) 0.053(4) 0.035(3) 0.000(3) -0.011(3) -0.028(3)
C24 0.058(5) 0.080(6) 0.100(7) 0.020(5) -0.045(5) -0.024(4)
C25 0.044(4) 0.105(7) 0.045(4) -0.005(4) -0.005(3) -0.005(4)
C27 0.032(3) 0.025(2) 0.028(2) -0.0026(19) -0.007(2) -0.011(2)
C28 0.031(3) 0.033(3) 0.030(3) -0.003(2) -0.004(2) -0.011(2)
C29 0.032(3) 0.030(3) 0.039(3) -0.005(2) -0.008(2) -0.011(2)
C30 0.035(3) 0.042(3) 0.035(3) 0.000(2) -0.012(2) -0.013(2)
C31 0.043(3) 0.040(3) 0.031(3) 0.001(2) -0.015(2) -0.014(2)
C32 0.030(3) 0.028(2) 0.030(2) 0.0001(19) -0.004(2) -0.014(2)
C33 0.036(3) 0.024(2) 0.031(3) 0.0001(19) -0.008(2) -0.014(2)
C34 0.036(3) 0.027(2) 0.035(3) 0.002(2) -0.012(2) -0.008(2)
C35 0.044(3) 0.029(3) 0.038(3) 0.003(2) -0.019(2) -0.014(2)
C36 0.045(3) 0.035(3) 0.032(3) -0.001(2) -0.008(2) -0.023(2)
C37 0.057(4) 0.061(4) 0.033(3) 0.003(3) -0.015(3) -0.030(3)
C38 0.057(4) 0.086(5) 0.035(3) -0.014(3) -0.003(3) -0.035(4)
C39 0.040(4) 0.090(5) 0.046(4) -0.028(4) 0.003(3) -0.025(4)
C40 0.033(3) 0.058(4) 0.038(3) -0.013(3) -0.004(2) -0.018(3)
C41 0.040(3) 0.034(3) 0.032(3) -0.001(2) -0.005(2) -0.020(2)
C42 0.033(3) 0.041(3) 0.039(3) -0.006(2) -0.010(2) -0.015(2)
C43 0.037(3) 0.045(3) 0.047(3) -0.007(3) -0.014(3) -0.012(3)
C44 0.035(3) 0.053(4) 0.060(4) -0.014(3) -0.013(3) -0.011(3)
C45 0.040(3) 0.069(4) 0.059(4) -0.015(3) -0.002(3) -0.030(3)
C46 0.046(4) 0.057(4) 0.057(4) -0.007(3) -0.003(3) -0.032(3)
C47 0.045(3) 0.048(3) 0.047(3) -0.008(3) -0.009(3) -0.023(3)
C48 0.038(3) 0.046(3) 0.068(4) 0.004(3) -0.017(3) -0.011(3)
C49 0.046(4) 0.107(7) 0.093(6) -0.029(5) 0.000(4) -0.044(5)
C50 0.065(4) 0.047(4) 0.080(5) 0.007(3) -0.024(4) -0.031(3)
C52 0.039(3) 0.047(3) 0.033(3) 0.007(2) -0.011(2) -0.019(3)
C53 0.057(4) 0.060(4) 0.028(3) 0.007(3) -0.007(3) -0.030(3)
C54 0.058(4) 0.065(4) 0.024(3) 0.005(3) -0.005(3) -0.027(3)
C55 0.055(4) 0.044(3) 0.028(3) -0.002(2) -0.012(3) -0.008(3)
C56 0.080(5) 0.053(4) 0.032(3) 0.000(3) -0.016(3) -0.023(4)
C57 0.089(5) 0.049(4) 0.046(4) -0.007(3) -0.032(4) -0.025(4)
C58 0.069(4) 0.051(4) 0.047(4) 0.001(3) -0.022(3) -0.031(3)
C59 0.048(3) 0.047(3) 0.031(3) -0.001(2) -0.010(2) -0.023(3)
C60 0.039(3) 0.037(3) 0.030(3) 0.000(2) -0.010(2) -0.010(2)
C61 0.045(3) 0.039(3) 0.035(3) 0.007(2) -0.013(2) -0.021(3)
C63 0.027(3) 0.027(2) 0.043(3) 0.004(2) -0.009(2) -0.010(2)
C64 0.052(4) 0.032(3) 0.047(3) -0.003(2) -0.008(3) -0.023(3)
C65 0.053(4) 0.040(3) 0.050(4) -0.005(3) -0.008(3) -0.019(3)
C66 0.044(3) 0.033(3) 0.064(4) -0.009(3) -0.008(3) -0.017(3)
C67 0.066(4) 0.031(3) 0.074(5) 0.005(3) -0.017(4) -0.025(3)
C68 0.055(4) 0.031(3) 0.058(4) 0.010(3) -0.020(3) -0.021(3)
C69 0.105(6) 0.051(4) 0.063(5) 0.021(3) -0.031(4) -0.051(4)
C70 0.095(6) 0.053(4) 0.041(3) 0.014(3) -0.019(4) -0.044(4)
C71 0.110(9) 0.106(9) 0.186(14) -0.065(9) -0.066(9) -0.021(7)
C81 0.136(11) 0.099(8) 0.143(11) -0.032(8) -0.047(9) -0.049(8)

loop_
_atom_type_symbol
_atom_type_description
_atom_type_scat_dispersion_real
_atom_type_scat_dispersion_imag
_atom_type_scat_source
C C 0.0033 0.0016
;
International Tables for Crystallography
(Vol. C, Tables 4.2.6.8 and 6.1.1.4)
;
H H 0.0000 0.0000
;
International Tables for Crystallography
(Vol. C, Table 6.1.1.4)
;
F F 0.0171 0.0103
;
International Tables for Crystallography
(Vol. C, Tables 4.2.6.8 and 6.1.1.4)
;
Ir Ir -1.4442 7.9887
;
International Tables for Crystallography
(Vol. C, Tables 4.2.6.8 and 6.1.1.4)
;
N N 0.0061 0.0033
;
International Tables for Crystallography
(Vol. C, Tables 4.2.6.8 and 6.1.1.4)
;
P P 0.1023 0.0942
;
International Tables for Crystallography
(Vol. C, Tables 4.2.6.8 and 6.1.1.4)
;
Cl Cl 0.1484 0.1585
;
International Tables for Crystallography
(Vol. C, Tables 4.2.6.8 and 6.1.1.4)
;

loop_
_geom_angle_atom_site_label_1
_geom_angle_atom_site_label_2
_geom_angle_atom_site_label_3
_geom_angle
C33 Ir1 C8 81.27(19)
C33 Ir1 N1 93.47(19)
C8 Ir1 N1 79.57(19)
C33 Ir1 N26 79.77(19)
C8 Ir1 N26 93.38(19)
N1 Ir1 N26 170.96(16)
C33 Ir1 N51 176.89(17)
C8 Ir1 N51 100.46(18)
N1 Ir1 N51 89.39(16)
N26 Ir1 N51 97.51(17)
C33 Ir1 N62 103.12(18)
C8 Ir1 N62 172.41(18)
N1 Ir1 N62 93.89(16)
N26 Ir1 N62 93.49(16)
N51 Ir1 N62 75.44(16)
F2 P1 F3 89.4(5)
F2 P1 F1 90.9(4)
F3 P1 F1 92.8(4)
F2 P1 F5 179.2(5)
F3 P1 F5 90.2(4)
F1 P1 F5 89.8(4)
F2 P1 F4 89.3(4)
F3 P1 F4 87.8(3)
F1 P1 F4 179.3(4)
F5 P1 F4 90.0(4)
F2 P1 F6 93.4(5)
F3 P1 F6 175.3(4)
F1 P1 F6 91.0(4)
F5 P1 F6 87.0(4)
F4 P1 F6 88.4(3)
C6 N1 C2 119.0(4)
C6 N1 Ir1 124.2(3)
C2 N1 Ir1 115.7(3)
C31 N26 C27 120.0(5)
C31 N26 Ir1 123.1(4)
C27 N26 Ir1 115.6(3)
C52 N51 C60 118.1(5)
C52 N51 Ir1 112.7(4)
C60 N51 Ir1 127.8(3)
C61 N62 C63 117.6(4)
C61 N62 Ir1 113.5(4)
C63 N62 Ir1 128.9(3)
N1 C2 C3 118.7(5)
N1 C2 C7 113.6(4)
C3 C2 C7 127.3(5)
C4 C3 C2 122.0(5)
C4 C3 H3 119.0
C2 C3 H3 119.0
C3 C4 C5 117.4(5)
C3 C4 C17 121.2(5)
C5 C4 C17 121.4(5)
C6 C5 C4 119.0(5)
C6 C5 H5 120.5
C4 C5 H5 120.5
N1 C6 C5 123.5(5)
N1 C6 H6 118.3
C5 C6 H6 118.3
C8 C7 C16 121.2(5)
C8 C7 C2 114.1(4)
C16 C7 C2 124.8(5)
C7 C8 C9 117.9(5)
C7 C8 Ir1 115.6(4)
C9 C8 Ir1 126.4(4)
C10 C9 C8 121.6(5)
C10 C9 H9 119.2
C8 C9 H9 119.2
C9 C10 C11 121.3(5)
C9 C10 H10 119.4
C11 C10 H10 119.4
C12 C11 C10 120.5(5)
C12 C11 C16 119.9(5)
C10 C11 C16 119.6(5)
C13 C12 C11 121.0(6)
C13 C12 H12 119.5
C11 C12 H12 119.5
C12 C13 C14 119.6(6)
C12 C13 H13 120.2
C14 C13 H13 120.2
C15 C14 C13 120.9(6)
C15 C14 H14 119.5
C13 C14 H14 119.5
C14 C15 C16 122.0(6)
C14 C15 H15 119.0
C16 C15 H15 119.0
C11 C16 C15 116.5(5)
C11 C16 C7 117.7(5)
C15 C16 C7 125.6(5)
C22 C17 C18 120.7(5)
C22 C17 C4 119.1(5)
C18 C17 C4 120.2(5)
C19 C18 C17 119.0(6)
C19 C18 C23 119.9(5)
C17 C18 C23 121.2(5)
C20 C19 C18 121.6(6)
C20 C19 H19 119.2
C18 C19 H19 119.2
C19 C20 C21 118.3(6)
C19 C20 C24 121.9(7)
C21 C20 C24 119.8(7)
C20 C21 C22 121.8(6)
C20 C21 H21 119.1
C22 C21 H21 119.1
C17 C22 C21 118.6(6)
C17 C22 C25 121.9(6)
C21 C22 C25 119.5(6)
C18 C23 H23A 109.5
C18 C23 H23B 109.5
H23A C23 H23B 109.5
C18 C23 H23C 109.5
H23A C23 H23C 109.5
H23B C23 H23C 109.5
C20 C24 H24A 109.5
C20 C24 H24B 109.5
H24A C24 H24B 109.5
C20 C24 H24C 109.5
H24A C24 H24C 109.5
H24B C24 H24C 109.5
C22 C25 H25A 109.5
C22 C25 H25B 109.5
H25A C25 H25B 109.5
C22 C25 H25C 109.5
H25A C25 H25C 109.5
H25B C25 H25C 109.5
N26 C27 C28 118.5(5)
N26 C27 C32 113.7(4)
C28 C27 C32 127.0(5)
C29 C28 C27 122.0(5)
C29 C28 H28 119.0
C27 C28 H28 119.0
C28 C29 C30 117.0(5)
C28 C29 C42 122.4(5)
C30 C29 C42 120.4(5)
C31 C30 C29 118.5(5)
C31 C30 H30 120.7
C29 C30 H30 120.7
N26 C31 C30 123.1(5)
N26 C31 H31 118.4
C30 C31 H31 118.4
C33 C32 C41 121.0(5)
C33 C32 C27 114.2(4)
C41 C32 C27 124.7(5)
C32 C33 C34 117.9(5)
C32 C33 Ir1 115.2(4)
C34 C33 Ir1 126.9(4)
C35 C34 C33 121.6(5)
C35 C34 H34 119.2
C33 C34 H34 119.2
C34 C35 C36 121.8(5)
C34 C35 H35 119.1
C36 C35 H35 119.1
C37 C36 C35 122.1(5)
C37 C36 C41 119.3(5)
C35 C36 C41 118.6(5)
C38 C37 C36 122.0(6)
C38 C37 H37 119.0
C36 C37 H37 119.0
C37 C38 C39 119.0(6)
C37 C38 H38 120.5
C39 C38 H38 120.5
C40 C39 C38 121.2(6)
C40 C39 H39 119.4
C38 C39 H39 119.4
C39 C40 C41 121.1(6)
C39 C40 H40 119.4
C41 C40 H40 119.4
C40 C41 C36 116.8(5)
C40 C41 C32 125.0(5)
C36 C41 C32 118.1(5)
C47 C42 C43 120.3(5)
C47 C42 C29 119.4(5)
C43 C42 C29 120.3(5)
C44 C43 C42 118.7(6)
C44 C43 C48 120.1(6)
C42 C43 C48 121.2(5)
C45 C44 C43 122.1(6)
C45 C44 H44 118.9
C43 C44 H44 118.9
C44 C45 C46 118.3(6)
C44 C45 C49 121.4(7)
C46 C45 C49 120.4(7)
C45 C46 C47 121.6(6)
C45 C46 H46 119.2
C47 C46 H46 119.2
C46 C47 C42 119.0(6)
C46 C47 C50 119.0(6)
C42 C47 C50 122.0(6)
C43 C48 H48A 109.5
C43 C48 H48B 109.5
H48A C48 H48B 109.5
C43 C48 H48C 109.5
H48A C48 H48C 109.5
H48B C48 H48C 109.5
C45 C49 H49A 109.5
C45 C49 H49B 109.5
H49A C49 H49B 109.5
C45 C49 H49C 109.5
H49A C49 H49C 109.5
H49B C49 H49C 109.5
C47 C50 H50A 109.5
C47 C50 H50B 109.5
H50A C50 H50B 109.5
C47 C50 H50C 109.5
H50A C50 H50C 109.5
H50B C50 H50C 109.5
N51 C52 C53 122.1(6)
N51 C52 C61 117.2(5)
C53 C52 C61 120.7(5)
C54 C53 C52 119.4(6)
C54 C53 H53 120.3
C52 C53 H53 120.3
C53 C54 C55 119.8(5)
C53 C54 H54 120.1
C55 C54 H54 120.1
C54 C55 C56 122.0(6)
C54 C55 C60 119.1(6)
C56 C55 C60 118.8(6)
C57 C56 C55 120.8(6)
C57 C56 H56 119.6
C55 C56 H56 119.6
C56 C57 C58 119.7(6)
C56 C57 H57 120.2
C58 C57 H57 120.2
C59 C58 C57 121.2(6)
C59 C58 H58 119.4
C57 C58 H58 119.4
C58 C59 C60 120.7(6)
C58 C59 H59 119.7
C60 C59 H59 119.7
N51 C60 C59 120.5(5)
N51 C60 C55 120.8(5)
C59 C60 C55 118.7(5)
N62 C61 C70 122.6(5)
N62 C61 C52 117.2(5)
C70 C61 C52 120.1(5)
N62 C63 C64 121.6(5)
N62 C63 C68 121.3(5)
C64 C63 C68 117.1(5)
C65 C64 C63 122.1(6)
C65 C64 H64 119.0
C63 C64 H64 119.0
C64 C65 C66 120.2(6)
C64 C65 H65 119.9
C66 C65 H65 119.9
C67 C66 C65 120.3(6)
C67 C66 H66 119.8
C65 C66 H66 119.8
C66 C67 C68 120.7(6)
C66 C67 H67 119.6
C68 C67 H67 119.6
C69 C68 C63 118.0(6)
C69 C68 C67 122.4(6)
C63 C68 C67 119.6(6)
C70 C69 C68 120.3(6)
C70 C69 H69 119.8
C68 C69 H69 119.8
C69 C70 C61 120.0(6)
C69 C70 H70 120.0
C61 C70 H70 120.0
Cl71 C71 Cl72 109.4(6)
Cl71 C71 H71A 109.8
Cl72 C71 H71A 109.8
Cl71 C71 H71B 109.8
Cl72 C71 H71B 109.8
H71A C71 H71B 108.2
Cl82 C81 Cl81 114.6(10)
Cl8A C81 Cl8B 102.6(7)
Cl82 C81 H81A 108.6
Cl81 C81 H81A 108.6
Cl82 C81 H81B 108.6
Cl81 C81 H81B 108.6
H81A C81 H81B 107.6
Cl8A C81 H81C 111.3
Cl8B C81 H81C 111.3
Cl8A C81 H81D 111.3
Cl8B C81 H81D 111.3
H81C C81 H81D 109.2

loop_
_geom_bond_atom_site_label_1
_geom_bond_atom_site_label_2
_geom_bond_distance
Ir1 C33 2.009(5)
Ir1 C8 2.015(5)
Ir1 N1 2.037(4)
Ir1 N26 2.044(4)
Ir1 N51 2.206(4)
Ir1 N62 2.222(4)
Cl71 C71 1.719(16)
Cl72 C71 1.775(14)
Cl81 C81 1.728(9)
Cl82 C81 1.686(9)
Cl8A C81 1.774(8)
Cl8B C81 1.775(8)
P1 F2 1.542(6)
P1 F3 1.555(6)
P1 F1 1.556(6)
P1 F5 1.573(6)
P1 F4 1.588(5)
P1 F6 1.592(6)
N1 C6 1.343(7)
N1 C2 1.374(6)
N26 C31 1.324(7)
N26 C27 1.361(6)
N51 C52 1.334(7)
N51 C60 1.377(7)
N62 C61 1.336(7)
N62 C63 1.387(7)
C2 C3 1.392(7)
C2 C7 1.458(7)
C3 C4 1.385(8)
C3 H3 0.9500
C4 C5 1.399(8)
C4 C17 1.489(8)
C5 C6 1.366(8)
C5 H5 0.9500
C6 H6 0.9500
C7 C8 1.393(7)
C7 C16 1.443(7)
C8 C9 1.429(8)
C9 C10 1.351(8)
C9 H9 0.9500
C10 C11 1.412(8)
C10 H10 0.9500
C11 C12 1.410(8)
C11 C16 1.423(8)
C12 C13 1.371(10)
C12 H12 0.9500
C13 C14 1.386(10)
C13 H13 0.9500
C14 C15 1.359(8)
C14 H14 0.9500
C15 C16 1.424(8)
C15 H15 0.9500
C17 C22 1.390(8)
C17 C18 1.392(8)
C18 C19 1.388(8)
C18 C23 1.518(8)
C19 C20 1.383(10)
C19 H19 0.9500
C20 C21 1.385(10)
C20 C24 1.502(9)
C21 C22 1.392(9)
C21 H21 0.9500
C22 C25 1.511(10)
C23 H23A 0.9800
C23 H23B 0.9800
C23 H23C 0.9800
C24 H24A 0.9800
C24 H24B 0.9800
C24 H24C 0.9800
C25 H25A 0.9800
C25 H25B 0.9800
C25 H25C 0.9800
C27 C28 1.395(7)
C27 C32 1.460(7)
C28 C29 1.387(8)
C28 H28 0.9500
C29 C30 1.403(8)
C29 C42 1.489(8)
C30 C31 1.385(8)
C30 H30 0.9500
C31 H31 0.9500
C32 C33 1.397(7)
C32 C41 1.436(7)
C33 C34 1.425(7)
C34 C35 1.351(8)
C34 H34 0.9500
C35 C36 1.411(8)
C35 H35 0.9500
C36 C37 1.409(8)
C36 C41 1.435(8)
C37 C38 1.350(10)
C37 H37 0.9500
C38 C39 1.404(11)
C38 H38 0.9500
C39 C40 1.370(9)
C39 H39 0.9500
C40 C41 1.418(8)
C40 H40 0.9500
C42 C47 1.395(8)
C42 C43 1.399(8)
C43 C44 1.392(9)
C43 C48 1.498(9)
C44 C45 1.376(10)
C44 H44 0.9500
C45 C46 1.392(10)
C45 C49 1.515(9)
C46 C47 1.393(9)
C46 H46 0.9500
C47 C50 1.513(9)
C48 H48A 0.9800
C48 H48B 0.9800
C48 H48C 0.9800
C49 H49A 0.9800
C49 H49B 0.9800
C49 H49C 0.9800
C50 H50A 0.9800
C50 H50B 0.9800
C50 H50C 0.9800
C52 C53 1.424(8)
C52 C61 1.466(8)
C53 C54 1.352(9)
C53 H53 0.9500
C54 C55 1.380(9)
C54 H54 0.9500
C55 C56 1.417(9)
C55 C60 1.422(8)
C56 C57 1.361(10)
C56 H56 0.9500
C57 C58 1.396(10)
C57 H57 0.9500
C58 C59 1.367(9)
C58 H58 0.9500
C59 C60 1.396(8)
C59 H59 0.9500
C61 C70 1.416(8)
C63 C64 1.389(8)
C63 C68 1.416(8)
C64 C65 1.361(8)
C64 H64 0.9500
C65 C66 1.393(9)
C65 H65 0.9500
C66 C67 1.330(10)
C66 H66 0.9500
C67 C68 1.419(9)
C67 H67 0.9500
C68 C69 1.406(10)
C69 C70 1.326(10)
C69 H69 0.9500
C70 H70 0.9500
C71 H71A 0.9900
C71 H71B 0.9900
C81 H81A 0.9900
C81 H81B 0.9900
C81 H81C 0.9900
C81 H81D 0.9900

loop_
_geom_torsion_atom_site_label_1
_geom_torsion_atom_site_label_2
_geom_torsion_atom_site_label_3
_geom_torsion_atom_site_label_4
_geom_torsion
C6 N1 C2 C3 -7.7(7)
Ir1 N1 C2 C3 161.3(4)
C6 N1 C2 C7 179.1(4)
Ir1 N1 C2 C7 -12.0(5)
N1 C2 C3 C4 5.5(7)
C7 C2 C3 C4 177.7(5)
C2 C3 C4 C5 -0.2(8)
C2 C3 C4 C17 -177.8(5)
C3 C4 C5 C6 -3.0(8)
C17 C4 C5 C6 174.7(5)
C2 N1 C6 C5 4.7(8)
Ir1 N1 C6 C5 -163.2(4)
C4 C5 C6 N1 0.8(9)
N1 C2 C7 C8 13.4(6)
C3 C2 C7 C8 -159.2(5)
N1 C2 C7 C16 -166.4(5)
C3 C2 C7 C16 21.1(8)
C16 C7 C8 C9 -10.5(7)
C2 C7 C8 C9 169.8(4)
C16 C7 C8 Ir1 171.0(4)
C2 C7 C8 Ir1 -8.7(6)
C7 C8 C9 C10 5.5(8)
Ir1 C8 C9 C10 -176.2(4)
C8 C9 C10 C11 1.6(9)
C9 C10 C11 C12 174.0(6)
C9 C10 C11 C16 -3.9(8)
C10 C11 C12 C13 -176.5(6)
C16 C11 C12 C13 1.4(10)
C11 C12 C13 C14 1.8(11)
C12 C13 C14 C15 -2.8(11)
C13 C14 C15 C16 0.6(10)
C12 C11 C16 C15 -3.4(8)
C10 C11 C16 C15 174.5(5)
C12 C11 C16 C7 -178.9(5)
C10 C11 C16 C7 -1.0(8)
C14 C15 C16 C11 2.5(8)
C14 C15 C16 C7 177.6(5)
C8 C7 C16 C11 8.3(7)
C2 C7 C16 C11 -172.0(5)
C8 C7 C16 C15 -166.7(5)
C2 C7 C16 C15 13.0(8)
C3 C4 C17 C22 -102.6(7)
C5 C4 C17 C22 79.8(7)
C3 C4 C17 C18 76.2(7)
C5 C4 C17 C18 -101.3(6)
C22 C17 C18 C19 -2.3(9)
C4 C17 C18 C19 178.8(5)
C22 C17 C18 C23 178.1(6)
C4 C17 C18 C23 -0.7(8)
C17 C18 C19 C20 0.0(9)
C23 C18 C19 C20 179.5(6)
C18 C19 C20 C21 1.8(9)
C18 C19 C20 C24 -179.3(6)
C19 C20 C21 C22 -1.3(10)
C24 C20 C21 C22 179.8(7)
C18 C17 C22 C21 2.8(10)
C4 C17 C22 C21 -178.4(6)
C18 C17 C22 C25 -178.2(7)
C4 C17 C22 C25 0.6(10)
C20 C21 C22 C17 -1.0(11)
C20 C21 C22 C25 180.0(7)
C31 N26 C27 C28 -9.0(7)
Ir1 N26 C27 C28 158.6(4)
C31 N26 C27 C32 -179.8(4)
Ir1 N26 C27 C32 -12.2(5)
N26 C27 C28 C29 3.5(7)
C32 C27 C28 C29 172.9(5)
C27 C28 C29 C30 3.6(8)
C27 C28 C29 C42 -172.1(5)
C28 C29 C30 C31 -5.4(8)
C42 C29 C30 C31 170.4(5)
C27 N26 C31 C30 7.4(8)
Ir1 N26 C31 C30 -159.3(4)
C29 C30 C31 N26 0.1(9)
N26 C27 C32 C33 13.7(6)
C28 C27 C32 C33 -156.1(5)
N26 C27 C32 C41 -164.2(5)
C28 C27 C32 C41 26.0(8)
C41 C32 C33 C34 -9.4(7)
C27 C32 C33 C34 172.6(4)
C41 C32 C33 Ir1 169.1(4)
C27 C32 C33 Ir1 -8.9(6)
C32 C33 C34 C35 1.5(8)
Ir1 C33 C34 C35 -176.8(4)
C33 C34 C35 C36 4.3(8)
C34 C35 C36 C37 176.4(5)
C34 C35 C36 C41 -2.2(8)
C35 C36 C37 C38 -174.1(6)
C41 C36 C37 C38 4.5(9)
C36 C37 C38 C39 1.6(11)
C37 C38 C39 C40 -4.1(12)
C38 C39 C40 C41 0.3(11)
C39 C40 C41 C36 5.7(9)
C39 C40 C41 C32 -178.4(6)
C37 C36 C41 C40 -7.9(8)
C35 C36 C41 C40 170.7(5)
C37 C36 C41 C32 175.9(5)
C35 C36 C41 C32 -5.5(7)
C33 C32 C41 C40 -164.5(5)
C27 C32 C41 C40 13.3(8)
C33 C32 C41 C36 11.4(7)
C27 C32 C41 C36 -170.9(5)
C28 C29 C42 C47 72.6(7)
C30 C29 C42 C47 -102.9(7)
C28 C29 C42 C43 -110.3(6)
C30 C29 C42 C43 74.1(7)
C47 C42 C43 C44 -0.7(9)
C29 C42 C43 C44 -177.7(5)
C47 C42 C43 C48 179.2(6)
C29 C42 C43 C48 2.2(9)
C42 C43 C44 C45 1.4(10)
C48 C43 C44 C45 -178.5(7)
C43 C44 C45 C46 -1.5(11)
C43 C44 C45 C49 178.3(7)
C44 C45 C46 C47 0.8(11)
C49 C45 C46 C47 -178.9(7)
C45 C46 C47 C42 -0.1(10)
C45 C46 C47 C50 178.0(7)
C43 C42 C47 C46 0.1(9)
C29 C42 C47 C46 177.1(6)
C43 C42 C47 C50 -178.1(6)
C29 C42 C47 C50 -1.0(9)
C60 N51 C52 C53 9.7(8)
Ir1 N51 C52 C53 -158.0(5)
C60 N51 C52 C61 -169.8(5)
Ir1 N51 C52 C61 22.4(6)
N51 C52 C53 C54 -4.2(9)
C61 C52 C53 C54 175.4(6)
C52 C53 C54 C55 -3.3(10)
C53 C54 C55 C56 -174.9(7)
C53 C54 C55 C60 4.8(10)
C54 C55 C56 C57 177.3(7)
C60 C55 C56 C57 -2.4(10)
C55 C56 C57 C58 -0.1(11)
C56 C57 C58 C59 1.8(11)
C57 C58 C59 C60 -1.1(10)
C52 N51 C60 C59 169.4(5)
Ir1 N51 C60 C59 -24.9(7)
C52 N51 C60 C55 -8.1(8)
Ir1 N51 C60 C55 157.6(4)
C58 C59 C60 N51 -179.0(6)
C58 C59 C60 C55 -1.4(9)
C54 C55 C60 N51 1.0(9)
C56 C55 C60 N51 -179.3(6)
C54 C55 C60 C59 -176.6(6)
C56 C55 C60 C59 3.1(9)
C63 N62 C61 C70 4.8(8)
Ir1 N62 C61 C70 -174.8(5)
C63 N62 C61 C52 -178.8(5)
Ir1 N62 C61 C52 1.6(6)
N51 C52 C61 N62 -16.6(8)
C53 C52 C61 N62 163.9(6)
N51 C52 C61 C70 159.9(6)
C53 C52 C61 C70 -19.6(9)
C61 N62 C63 C64 173.2(5)
Ir1 N62 C63 C64 -7.3(7)
C61 N62 C63 C68 -4.7(8)
Ir1 N62 C63 C68 174.8(4)
N62 C63 C64 C65 -178.8(6)
C68 C63 C64 C65 -0.8(9)
C63 C64 C65 C66 0.0(10)
C64 C65 C66 C67 -0.6(10)
C65 C66 C67 C68 2.0(11)
N62 C63 C68 C69 1.5(9)
C64 C63 C68 C69 -176.5(6)
N62 C63 C68 C67 -179.9(5)
C64 C63 C68 C67 2.1(9)
C66 C67 C68 C69 175.7(7)
C66 C67 C68 C63 -2.8(10)
C63 C68 C69 C70 1.8(12)
C67 C68 C69 C70 -176.7(8)
C68 C69 C70 C61 -1.9(13)
N62 C61 C70 C69 -1.6(11)
C52 C61 C70 C69 -177.9(7)
